data_7021842
loop_
_publ_author_name
'Chandrasekhar, Vadapalli'
'Chakraborty, Amit'
'Sa\~nudo, E Carolina'

_publ_section_title
;
 Ferrocene-based compartmental ligand for the assembly of neutral
 Zn(II)/Ln(III) heterometallic complexes.
;
_journal_issue 37
_journal_name_full 'Dalton transactions (Cambridge, England : 2003)'
_journal_page_first 13436
_journal_page_last 13443
_journal_paper_doi 10.1039/c3dt51432c
_journal_volume 42
_journal_year 2013
_chemical_formula_moiety 'C30 H30 Fe N4 O4'
_chemical_formula_sum 'C30 H30 Fe N4 O4'
_chemical_formula_weight 566.43
_chemical_name_systematic
; 
 ? 
;
_space_group_IT_number 14
_symmetry_cell_setting monoclinic
_symmetry_space_group_name_Hall '-P 2ybc'
_symmetry_space_group_name_H-M 'P 1 21/c 1'
_atom_sites_solution_hydrogens geom
_atom_sites_solution_primary direct
_atom_sites_solution_secondary difmap
_audit_creation_method SHELXL-97
_cell_angle_alpha 90.000(5)
_cell_angle_beta 117.298(5)
_cell_angle_gamma 90.000(5)
_cell_formula_units_Z 4
_cell_length_a 12.396(5)
_cell_length_b 18.625(5)
_cell_length_c 12.487(5)
_cell_measurement_reflns_used 702
_cell_measurement_temperature 100(2)
_cell_measurement_theta_max 27.87
_cell_measurement_theta_min 2.21
_cell_volume 2561.9(16)
_computing_cell_refinement 'Bruker SMART'
_computing_data_collection 'Bruker SMART'
_computing_data_reduction 'Bruker SAINT'
_computing_molecular_graphics 'Bruker SHELXTL'
_computing_publication_material 'Bruker SHELXTL'
_computing_structure_refinement 'SHELXL-97 (Sheldrick, 1997)'
_computing_structure_solution 'SHELXS-97 (Sheldrick, 1990)'
_diffrn_ambient_temperature 100(2)
_diffrn_measured_fraction_theta_full 0.996
_diffrn_measured_fraction_theta_max 0.996
_diffrn_measurement_device_type 'CCD area detector'
_diffrn_measurement_method 'phi and omega scans'
_diffrn_radiation_monochromator graphite
_diffrn_radiation_source 'fine-focus sealed tube'
_diffrn_radiation_type MoK\a
_diffrn_radiation_wavelength 0.71069
_diffrn_reflns_av_R_equivalents 0.1253
_diffrn_reflns_av_unetI/netI 0.1515
_diffrn_reflns_limit_h_max 14
_diffrn_reflns_limit_h_min -15
_diffrn_reflns_limit_k_max 19
_diffrn_reflns_limit_k_min -22
_diffrn_reflns_limit_l_max 11
_diffrn_reflns_limit_l_min -15
_diffrn_reflns_number 13591
_diffrn_reflns_theta_full 25.50
_diffrn_reflns_theta_max 25.50
_diffrn_reflns_theta_min 1.85
_exptl_absorpt_coefficient_mu 0.634
_exptl_absorpt_correction_T_max 1.0
_exptl_absorpt_correction_T_min 0.0734512
_exptl_absorpt_correction_type empirical
_exptl_absorpt_process_details SADABS
_exptl_crystal_colour red
_exptl_crystal_density_diffrn 1.469
_exptl_crystal_density_method 'not measured'
_exptl_crystal_description block
_exptl_crystal_F_000 1184
_exptl_crystal_size_max 0.12
_exptl_crystal_size_mid 0.10
_exptl_crystal_size_min 0.08
_refine_diff_density_max 0.593
_refine_diff_density_min -1.017
_refine_diff_density_rms 0.175
_refine_ls_extinction_method none
_refine_ls_goodness_of_fit_ref 0.953
_refine_ls_hydrogen_treatment constr
_refine_ls_matrix_type full
_refine_ls_number_parameters 358
_refine_ls_number_reflns 4748
_refine_ls_number_restraints 0
_refine_ls_restrained_S_all 0.953
_refine_ls_R_factor_all 0.1397
_refine_ls_R_factor_gt 0.0666
_refine_ls_shift/su_max 0.001
_refine_ls_shift/su_mean 0.000
_refine_ls_structure_factor_coef Fsqd
_refine_ls_weighting_details 'calc w=1/[\s^2^(Fo^2^)+(0.1122P)^2^+0.0000P] where P=(Fo^2^+2Fc^2^)/3'
_refine_ls_weighting_scheme calc
_refine_ls_wR_factor_gt 0.1579
_refine_ls_wR_factor_ref 0.2232
_reflns_number_gt 2502
_reflns_number_total 4748
_reflns_threshold_expression >2sigma(I)
_cod_data_source_file c3dt51432c.txt
_cod_data_source_block ligand
_cod_depositor_comments
;
The following automatic conversions were performed:

'_exptl_absorpt_correction_type' value 'EMPIRICAL' changed to
'empirical' according to
/home/saulius/struct/CIF-dictionaries/cif_core.dic dictionary named
'cif_core.dic' version 2.4.2 from 2011-04-26.

Automatic conversion script
Id: cif_fix_values 1891 2012-01-12 08:04:46Z andrius 
;
_cod_original_sg_symbol_H-M 'P 21/c '
_cod_database_code 7021842

loop_
_symmetry_equiv_pos_as_xyz
'x, y, z'
'-x, y+1/2, -z+1/2'
'-x, -y, -z'
'x, -y-1/2, z-1/2'

loop_
_atom_site_label
_atom_site_type_symbol
_atom_site_fract_x
_atom_site_fract_y
_atom_site_fract_z
_atom_site_U_iso_or_equiv
_atom_site_adp_type
_atom_site_occupancy
_atom_site_symmetry_multiplicity
_atom_site_calc_flag
_atom_site_refinement_flags
C1 C 0.9230(5) 0.5550(3) 0.8645(5) 0.0238(13) Uani 1 1 d .
C2 C 1.0302(5) 0.5932(3) 0.8824(5) 0.0272(14) Uani 1 1 d .
H2A H 1.0775 0.5855 0.8385 0.033 Uiso 1 1 calc R
C3 C 1.0570(6) 0.6433(3) 0.9775(6) 0.0319(15) Uani 1 1 d .
H3 H 1.1257 0.6767 1.0100 0.038 Uiso 1 1 calc R
C4 C 0.9654(6) 0.6373(3) 1.0160(5) 0.0303(15) Uani 1 1 d .
H4 H 0.9605 0.6662 1.0793 0.036 Uiso 1 1 calc R
C5 C 0.8822(6) 0.5843(3) 0.9471(5) 0.0278(14) Uani 1 1 d .
H5 H 0.8102 0.5692 0.9544 0.033 Uiso 1 1 calc R
C6 C 0.8741(5) 0.7197(3) 0.6886(5) 0.0232(13) Uani 1 1 d .
H6 H 0.9249 0.7134 0.6479 0.028 Uiso 1 1 calc R
C7 C 0.7622(5) 0.6825(3) 0.6605(5) 0.0227(13) Uani 1 1 d .
C8 C 0.7192(5) 0.7080(3) 0.7432(5) 0.0288(15) Uani 1 1 d .
H8 H 0.6455 0.6917 0.7463 0.035 Uiso 1 1 calc R
C9 C 0.8015(5) 0.7604(3) 0.8195(5) 0.0281(14) Uani 1 1 d .
H9 H 0.7950 0.7869 0.8841 0.034 Uiso 1 1 calc R
C10 C 0.7034(5) 0.6288(3) 0.5638(5) 0.0238(13) Uani 1 1 d .
C11 C 0.5853(5) 0.5974(3) 0.5496(6) 0.0312(15) Uani 1 1 d .
H11A H 0.5736 0.5508 0.5133 0.047 Uiso 1 1 calc R
H11B H 0.5194 0.6283 0.4991 0.047 Uiso 1 1 calc R
H11C H 0.5876 0.5933 0.6272 0.047 Uiso 1 1 calc R
C12 C 0.8645(5) 0.4985(3) 0.7742(5) 0.0235(13) Uani 1 1 d .
C13 C 0.7492(5) 0.4646(3) 0.7652(6) 0.0305(15) Uani 1 1 d .
H13A H 0.6945 0.4549 0.6822 0.046 Uiso 1 1 calc R
H13B H 0.7114 0.4969 0.7977 0.046 Uiso 1 1 calc R
H13C H 0.7689 0.4205 0.8099 0.046 Uiso 1 1 calc R
C14 C 0.7401(5) 0.5538(3) 0.3356(5) 0.0253(14) Uani 1 1 d .
H14 H 0.8103 0.5786 0.3488 0.030 Uiso 1 1 calc R
C15 C 0.8870(5) 0.4154(3) 0.5443(5) 0.0257(14) Uani 1 1 d .
H15 H 0.9500 0.4428 0.5449 0.031 Uiso 1 1 calc R
C16 C 0.6849(5) 0.5054(3) 0.2339(5) 0.0249(14) Uani 1 1 d .
C17 C 0.5826(5) 0.4640(3) 0.2147(5) 0.0242(14) Uani 1 1 d .
C18 C 0.5323(5) 0.4166(3) 0.1165(6) 0.0274(14) Uani 1 1 d .
C19 C 0.5815(6) 0.4124(3) 0.0378(5) 0.0324(15) Uani 1 1 d .
H19 H 0.5469 0.3816 -0.0280 0.039 Uiso 1 1 calc R
C20 C 0.6824(5) 0.4537(3) 0.0546(5) 0.0266(14) Uani 1 1 d .
H20 H 0.7142 0.4503 0.0003 0.032 Uiso 1 1 calc R
C21 C 0.7344(5) 0.4992(3) 0.1519(6) 0.0285(14) Uani 1 1 d .
H21 H 0.8023 0.5261 0.1639 0.034 Uiso 1 1 calc R
C22 C 0.8291(5) 0.3619(3) 0.4518(5) 0.0255(14) Uani 1 1 d .
C23 C 0.7309(5) 0.3207(3) 0.4442(5) 0.0240(13) Uani 1 1 d .
C24 C 0.8692(6) 0.3507(3) 0.3638(6) 0.0313(15) Uani 1 1 d .
H24 H 0.9354 0.3764 0.3682 0.038 Uiso 1 1 calc R
C25 C 0.8111(6) 0.3019(3) 0.2709(6) 0.0324(15) Uani 1 1 d .
H25 H 0.8377 0.2953 0.2130 0.039 Uiso 1 1 calc R
C26 C 0.7127(5) 0.2628(3) 0.2651(5) 0.0279(14) Uani 1 1 d .
H26 H 0.6734 0.2305 0.2023 0.033 Uiso 1 1 calc R
C27 C 0.6723(5) 0.2712(3) 0.3505(5) 0.0252(14) Uani 1 1 d .
C28 C 0.8970(6) 0.7672(3) 0.7846(5) 0.0308(15) Uani 1 1 d .
H28 H 0.9675 0.7990 0.8227 0.037 Uiso 1 1 calc R
C29 C 0.3789(6) 0.3290(3) 0.0079(6) 0.0360(16) Uani 1 1 d .
H29A H 0.3487 0.3558 -0.0660 0.054 Uiso 1 1 calc R
H29B H 0.3130 0.3043 0.0121 0.054 Uiso 1 1 calc R
H29C H 0.4379 0.2948 0.0105 0.054 Uiso 1 1 calc R
C30 C 0.5135(6) 0.1863(3) 0.2571(6) 0.0350(16) Uani 1 1 d .
H30A H 0.4836 0.2106 0.1811 0.053 Uiso 1 1 calc R
H30B H 0.4466 0.1664 0.2660 0.053 Uiso 1 1 calc R
H30C H 0.5674 0.1484 0.2602 0.053 Uiso 1 1 calc R
N1 N 0.7571(4) 0.6139(3) 0.4995(4) 0.0252(12) Uani 1 1 d .
N2 N 0.6943(4) 0.5631(3) 0.4076(4) 0.0250(11) Uani 1 1 d .
N3 N 0.9144(4) 0.4810(3) 0.7080(4) 0.0258(12) Uani 1 1 d .
N4 N 0.8526(4) 0.4258(3) 0.6262(4) 0.0269(12) Uani 1 1 d .
O1 O 0.5305(4) 0.4680(2) 0.2878(4) 0.0314(10) Uani 1 1 d .
H1 H 0.5669 0.4973 0.3413 0.047 Uiso 1 1 calc R
O2 O 0.6890(4) 0.3276(2) 0.5267(4) 0.0296(10) Uani 1 1 d .
H2 H 0.7213 0.3623 0.5699 0.044 Uiso 1 1 calc R
O3 O 0.4344(4) 0.3772(2) 0.1080(4) 0.0335(11) Uani 1 1 d .
O4 O 0.5770(4) 0.2356(2) 0.3517(4) 0.0298(10) Uani 1 1 d .
Fe1 Fe 0.88870(7) 0.66346(4) 0.83632(7) 0.0232(3) Uani 1 1 d .

loop_
_atom_site_aniso_label
_atom_site_aniso_U_11
_atom_site_aniso_U_22
_atom_site_aniso_U_33
_atom_site_aniso_U_23
_atom_site_aniso_U_13
_atom_site_aniso_U_12
C1 0.026(3) 0.026(3) 0.017(3) 0.004(3) 0.008(3) 0.003(3)
C2 0.024(3) 0.025(3) 0.026(4) 0.003(3) 0.005(3) 0.002(3)
C3 0.031(3) 0.027(4) 0.027(4) -0.002(3) 0.004(3) 0.003(3)
C4 0.042(4) 0.029(4) 0.020(3) 0.002(3) 0.014(3) 0.005(3)
C5 0.036(4) 0.026(3) 0.024(3) 0.006(3) 0.016(3) 0.007(3)
C6 0.022(3) 0.029(3) 0.019(3) 0.002(3) 0.009(3) -0.003(3)
C7 0.027(3) 0.023(3) 0.015(3) 0.004(2) 0.007(3) 0.005(2)
C8 0.027(3) 0.032(4) 0.027(4) 0.005(3) 0.012(3) 0.008(3)
C9 0.038(4) 0.025(3) 0.022(3) -0.002(3) 0.014(3) 0.007(3)
C10 0.026(3) 0.022(3) 0.021(3) 0.006(3) 0.008(3) 0.000(3)
C11 0.030(3) 0.042(4) 0.024(3) -0.003(3) 0.014(3) -0.005(3)
C12 0.022(3) 0.022(3) 0.022(3) 0.009(3) 0.006(3) 0.004(2)
C13 0.027(3) 0.034(4) 0.028(4) -0.001(3) 0.011(3) -0.001(3)
C14 0.021(3) 0.027(3) 0.026(3) 0.002(3) 0.010(3) 0.000(3)
C15 0.017(3) 0.029(3) 0.027(3) 0.006(3) 0.007(3) 0.003(3)
C16 0.018(3) 0.030(3) 0.027(3) 0.006(3) 0.011(3) 0.003(3)
C17 0.023(3) 0.027(3) 0.023(3) 0.005(3) 0.011(3) 0.006(3)
C18 0.024(3) 0.028(3) 0.029(4) 0.000(3) 0.011(3) 0.001(3)
C19 0.032(4) 0.044(4) 0.014(3) -0.005(3) 0.005(3) 0.000(3)
C20 0.027(3) 0.037(4) 0.019(3) -0.001(3) 0.014(3) 0.002(3)
C21 0.027(3) 0.030(4) 0.029(4) 0.001(3) 0.014(3) -0.003(3)
C22 0.022(3) 0.026(3) 0.026(3) 0.004(3) 0.009(3) 0.007(3)
C23 0.030(3) 0.025(3) 0.020(3) 0.004(3) 0.014(3) 0.006(3)
C24 0.029(3) 0.040(4) 0.031(4) 0.001(3) 0.019(3) 0.002(3)
C25 0.034(4) 0.034(4) 0.032(4) -0.003(3) 0.018(3) 0.004(3)
C26 0.028(3) 0.028(3) 0.025(3) -0.001(3) 0.009(3) 0.007(3)
C27 0.023(3) 0.024(3) 0.024(3) 0.004(3) 0.007(3) 0.001(3)
C28 0.036(4) 0.030(4) 0.023(4) -0.004(3) 0.010(3) -0.005(3)
C29 0.035(4) 0.038(4) 0.030(4) -0.012(3) 0.010(3) -0.009(3)
C30 0.033(4) 0.040(4) 0.031(4) -0.006(3) 0.014(3) -0.005(3)
N1 0.028(3) 0.027(3) 0.022(3) 0.001(2) 0.014(2) -0.001(2)
N2 0.026(3) 0.029(3) 0.020(3) -0.002(2) 0.010(2) -0.003(2)
N3 0.029(3) 0.026(3) 0.024(3) -0.003(2) 0.014(2) 0.000(2)
N4 0.026(3) 0.029(3) 0.023(3) -0.002(2) 0.009(2) 0.003(2)
O1 0.027(2) 0.045(3) 0.028(3) -0.010(2) 0.017(2) -0.009(2)
O2 0.035(2) 0.036(3) 0.023(2) -0.0055(19) 0.018(2) -0.008(2)
O3 0.035(2) 0.037(3) 0.029(3) -0.005(2) 0.015(2) -0.011(2)
O4 0.027(2) 0.033(2) 0.031(3) -0.007(2) 0.015(2) -0.0069(19)
Fe1 0.0243(5) 0.0253(5) 0.0200(5) -0.0012(4) 0.0101(4) 0.0012(4)

loop_
_atom_type_symbol
_atom_type_description
_atom_type_scat_dispersion_real
_atom_type_scat_dispersion_imag
_atom_type_scat_source
C C 0.0033 0.0016 'International Tables Vol C Tables 4.2.6.8 and 6.1.1.4'
H H 0.0000 0.0000 'International Tables Vol C Tables 4.2.6.8 and 6.1.1.4'
N N 0.0061 0.0033 'International Tables Vol C Tables 4.2.6.8 and 6.1.1.4'
O O 0.0106 0.0060 'International Tables Vol C Tables 4.2.6.8 and 6.1.1.4'
Fe Fe 0.3463 0.8444 'International Tables Vol C Tables 4.2.6.8 and 6.1.1.4'

loop_
_geom_angle_atom_site_label_1
_geom_angle_atom_site_label_2
_geom_angle_atom_site_label_3
_geom_angle
C2 C1 C5 107.7(5)
C2 C1 C12 124.9(5)
C5 C1 C12 127.4(5)
C2 C1 Fe1 69.1(3)
C5 C1 Fe1 68.9(3)
C12 C1 Fe1 125.5(4)
C3 C2 C1 107.5(5)
C3 C2 Fe1 70.0(3)
C1 C2 Fe1 70.1(3)
C2 C3 C4 108.2(5)
C2 C3 Fe1 69.4(3)
C4 C3 Fe1 69.7(3)
C5 C4 C3 108.9(5)
C5 C4 Fe1 69.8(3)
C3 C4 Fe1 69.8(3)
C4 C5 C1 107.7(5)
C4 C5 Fe1 70.2(3)
C1 C5 Fe1 69.9(3)
C28 C6 C7 107.7(5)
C28 C6 Fe1 69.8(3)
C7 C6 Fe1 69.6(3)
C8 C7 C6 107.3(5)
C8 C7 C10 127.0(5)
C6 C7 C10 125.6(5)
C8 C7 Fe1 69.2(3)
C6 C7 Fe1 69.3(3)
C10 C7 Fe1 127.1(4)
C9 C8 C7 108.6(5)
C9 C8 Fe1 70.3(3)
C7 C8 Fe1 69.8(3)
C8 C9 C28 107.2(5)
C8 C9 Fe1 69.4(3)
C28 C9 Fe1 69.1(3)
N1 C10 C7 117.0(5)
N1 C10 C11 126.5(5)
C7 C10 C11 116.5(5)
N3 C12 C1 117.6(5)
N3 C12 C13 124.3(6)
C1 C12 C13 118.1(5)
N2 C14 C16 121.2(5)
N4 C15 C22 121.0(5)
C17 C16 C21 119.1(6)
C17 C16 C14 121.1(5)
C21 C16 C14 119.8(5)
O1 C17 C18 118.0(5)
O1 C17 C16 122.2(5)
C18 C17 C16 119.8(5)
C19 C18 O3 125.2(6)
C19 C18 C17 119.6(6)
O3 C18 C17 115.1(5)
C18 C19 C20 121.3(6)
C21 C20 C19 119.8(6)
C20 C21 C16 120.3(6)
C23 C22 C24 118.0(6)
C23 C22 C15 121.9(5)
C24 C22 C15 120.1(6)
O2 C23 C27 117.6(5)
O2 C23 C22 121.3(5)
C27 C23 C22 121.1(5)
C25 C24 C22 120.9(6)
C24 C25 C26 119.5(6)
C27 C26 C25 121.4(6)
O4 C27 C26 125.3(5)
O4 C27 C23 115.6(5)
C26 C27 C23 119.1(6)
C6 C28 C9 109.2(5)
C6 C28 Fe1 70.0(3)
C9 C28 Fe1 69.9(3)
C10 N1 N2 113.6(5)
C14 N2 N1 113.9(5)
C12 N3 N4 113.1(5)
C15 N4 N3 114.8(5)
C18 O3 C29 117.0(5)
C27 O4 C30 117.4(5)
C2 Fe1 C5 69.1(2)
C2 Fe1 C8 160.0(2)
C5 Fe1 C8 109.0(2)
C2 Fe1 C28 122.0(2)
C5 Fe1 C28 155.8(2)
C8 Fe1 C28 68.2(2)
C2 Fe1 C4 68.5(2)
C5 Fe1 C4 40.0(2)
C8 Fe1 C4 123.7(2)
C28 Fe1 C4 120.1(2)
C2 Fe1 C3 40.7(2)
C5 Fe1 C3 68.2(3)
C8 Fe1 C3 158.7(2)
C28 Fe1 C3 105.3(3)
C4 Fe1 C3 40.6(2)
C2 Fe1 C6 106.8(2)
C5 Fe1 C6 163.4(2)
C8 Fe1 C6 68.9(2)
C28 Fe1 C6 40.1(2)
C4 Fe1 C6 155.1(2)
C3 Fe1 C6 120.0(2)
C2 Fe1 C7 123.0(2)
C5 Fe1 C7 126.6(2)
C8 Fe1 C7 41.1(2)
C28 Fe1 C7 68.1(2)
C4 Fe1 C7 161.7(2)
C3 Fe1 C7 157.2(3)
C6 Fe1 C7 41.1(2)
C2 Fe1 C1 40.8(2)
C5 Fe1 C1 41.2(2)
C8 Fe1 C1 124.7(2)
C28 Fe1 C1 159.9(2)
C4 Fe1 C1 68.0(2)
C3 Fe1 C1 68.1(2)
C6 Fe1 C1 125.4(2)
C7 Fe1 C1 110.3(2)
C2 Fe1 C9 158.2(2)
C5 Fe1 C9 121.2(2)
C8 Fe1 C9 40.3(2)
C28 Fe1 C9 41.0(2)
C4 Fe1 C9 106.1(2)
C3 Fe1 C9 121.6(2)
C6 Fe1 C9 68.7(2)
C7 Fe1 C9 68.5(2)
C1 Fe1 C9 158.7(2)

loop_
_geom_bond_atom_site_label_1
_geom_bond_atom_site_label_2
_geom_bond_distance
C1 C2 1.431(8)
C1 C5 1.447(8)
C1 C12 1.468(8)
C1 Fe1 2.061(6)
C2 C3 1.426(8)
C2 Fe1 2.048(6)
C3 C4 1.426(9)
C3 Fe1 2.056(6)
C4 C5 1.402(8)
C4 Fe1 2.054(6)
C5 Fe1 2.048(6)
C6 C28 1.410(8)
C6 C7 1.444(8)
C6 Fe1 2.057(6)
C7 C8 1.443(8)
C7 C10 1.477(8)
C7 Fe1 2.061(6)
C8 C9 1.418(8)
C8 Fe1 2.053(6)
C9 C28 1.442(8)
C9 Fe1 2.065(6)
C10 N1 1.287(7)
C10 C11 1.510(8)
C12 N3 1.281(7)
C12 C13 1.518(8)
C14 N2 1.276(7)
C14 C16 1.448(8)
C15 N4 1.290(7)
C15 C22 1.443(8)
C16 C17 1.408(8)
C16 C21 1.419(8)
C17 O1 1.340(7)
C17 C18 1.404(8)
C18 C19 1.377(8)
C18 O3 1.379(7)
C19 C20 1.399(8)
C20 C21 1.375(8)
C22 C23 1.405(8)
C22 C24 1.414(8)
C23 O2 1.355(7)
C23 C27 1.403(8)
C24 C25 1.387(9)
C25 C26 1.394(8)
C26 C27 1.380(8)
C27 O4 1.360(7)
C28 Fe1 2.054(6)
C29 O3 1.433(7)
C30 O4 1.416(7)
N1 N2 1.414(6)
N3 N4 1.403(6)
